data_4332580
loop_
_publ_author_name
'Rood, Jeffrey A.'
'Noll, Bruce C.'
'Henderson, Kenneth W.'

_publ_section_title
;
 Synthesis, Structural Characterization, Gas Sorption and Guest-Exchange
 Studies of the Lightweight, Porous Metal&#x2212;Organic Framework
 \a-[Mg3(O2CH)6]
;
_journal_issue 14
_journal_name_full 'Inorganic Chemistry'
_journal_page_first 5521
_journal_page_last 5528
_journal_paper_doi 10.1021/ic060543v
_journal_volume 45
_journal_year 2006
_chemical_compound_source Synthesized
_chemical_formula_moiety 'C6 H6 Mg3  O12'
_chemical_formula_sum 'C6 H6 Mg3 O12'
_chemical_formula_weight 343.022
_space_group_IT_number 14
_symmetry_cell_setting monoclinic
_symmetry_Int_Tables_number 14
_symmetry_space_group_name_Hall '-P 2yn'
_symmetry_space_group_name_H-M 'P 1 21/n 1'
_atom_sites_solution_hydrogens geom
_atom_sites_solution_primary direct
_atom_sites_solution_secondary difmap
_audit_creation_method SHELXL-97
_cell_angle_alpha 90.00
_cell_angle_beta 91.15(3)
_cell_angle_gamma 90.00
_cell_formula_units_Z 4
_cell_length_a 11.324(2)
_cell_length_b 9.847(2)
_cell_length_c 14.623(3)
_cell_measurement_reflns_used 6913
_cell_measurement_temperature 100(2)
_cell_measurement_theta_max 33.7556
_cell_measurement_theta_min 2.4931
_cell_volume 1630.2(6)
_computing_cell_refinement 'APEX2/SAINT (Bruker, 2004)'
_computing_data_collection 'APEX2 (Bruker, 2004)'
_computing_data_reduction 'SAINT/XPREP (Bruker, 2004; Sheldrick, 2003)'
_computing_molecular_graphics 'XP (Sheldrick, 1998)'
_computing_publication_material 'XCIF (Sheldrick, 2001)/enCIFer (CCDC, 2004)'
_computing_structure_refinement 'XL (Sheldrick, 2001)'
_computing_structure_solution 'XS (Sheldrick, 2001)'
_diffrn_ambient_temperature 100(2)
_diffrn_detector_area_resol_mean 8.33
_diffrn_measured_fraction_theta_full 0.987
_diffrn_measured_fraction_theta_max 0.987
_diffrn_measurement_device_type 'Bruker x8-ApexII CCD Diffractometer'
_diffrn_measurement_method '\f and \w scans'
_diffrn_radiation_monochromator graphite
_diffrn_radiation_probe x-ray
_diffrn_radiation_type MoK\a
_diffrn_radiation_wavelength 0.71073
_diffrn_reflns_av_R_equivalents 0.0230
_diffrn_reflns_av_sigmaI/netI 0.0254
_diffrn_reflns_limit_h_max 15
_diffrn_reflns_limit_h_min -16
_diffrn_reflns_limit_k_max 14
_diffrn_reflns_limit_k_min -11
_diffrn_reflns_limit_l_max 19
_diffrn_reflns_limit_l_min -20
_diffrn_reflns_number 14160
_diffrn_reflns_theta_full 30.50
_diffrn_reflns_theta_max 30.50
_diffrn_reflns_theta_min 5.55
_diffrn_source 'fine-focus sealed tube'
_diffrn_source_type 'Siemens KFFMO2K-90'
_exptl_absorpt_coefficient_mu 0.235
_exptl_absorpt_correction_T_max 0.96
_exptl_absorpt_correction_T_min 0.94
_exptl_absorpt_correction_type multi-scan
_exptl_absorpt_process_details
; Blessing, R.H. (1995) Acta Cryst. A51, 33-38.

Sheldrick, G.M. (2004) SADABS, University of G\:ottingen, Germany
;
_exptl_crystal_colour colorless
_exptl_crystal_density_diffrn 1.398
_exptl_crystal_density_method 'not measured'
_exptl_crystal_description parallelepiped
_exptl_crystal_F_000 696
_exptl_crystal_recrystallization_method 'From reaction at 110 \%C'
_exptl_crystal_size_max 0.298
_exptl_crystal_size_mid 0.228
_exptl_crystal_size_min 0.197
_refine_diff_density_max 0.399
_refine_diff_density_min -0.225
_refine_diff_density_rms 0.051
_refine_ls_extinction_method none
_refine_ls_goodness_of_fit_ref 1.058
_refine_ls_hydrogen_treatment constr
_refine_ls_matrix_type full
_refine_ls_number_parameters 193
_refine_ls_number_reflns 4911
_refine_ls_number_restraints 0
_refine_ls_restrained_S_all 1.058
_refine_ls_R_factor_all 0.0341
_refine_ls_R_factor_gt 0.0260
_refine_ls_shift/su_max 0.001
_refine_ls_shift/su_mean 0.000
_refine_ls_structure_factor_coef Fsqd
_refine_ls_weighting_details 'calc w=1/[\s^2^(Fo^2^)+(0.0310P)^2^+0.3366P] where P=(Fo^2^+2Fc^2^)/3'
_refine_ls_weighting_scheme calc
_refine_ls_wR_factor_gt 0.0642
_refine_ls_wR_factor_ref 0.0679
_reflns_number_gt 4142
_reflns_number_total 4911
_reflns_threshold_expression >2sigma(I)
_cod_data_source_file ic060543vsup2.cif
_cod_data_source_block jr25
_cod_original_sg_symbol_H-M 'P 21/n'
_cod_database_code 4332580

loop_
_symmetry_equiv_pos_as_xyz
'x, y, z'
'-x+1/2, y+1/2, -z+1/2'
'-x, -y, -z'
'x-1/2, -y-1/2, z-1/2'

loop_
_atom_site_label
_atom_site_type_symbol
_atom_site_fract_x
_atom_site_fract_y
_atom_site_fract_z
_atom_site_U_iso_or_equiv
_atom_site_adp_type
_atom_site_occupancy
_atom_site_symmetry_multiplicity
_atom_site_calc_flag
_atom_site_refinement_flags
Mg1 Mg 0.25629(3) 0.42168(3) 0.63470(2) 0.00843(7) Uani 1 1 d .
Mg2 Mg 0.0000 0.5000 0.5000 0.00984(10) Uani 1 2 d S
Mg3 Mg 0.26038(3) 0.11201(3) 0.69024(2) 0.00906(7) Uani 1 1 d .
Mg4 Mg 0.5000 0.5000 0.5000 0.01023(10) Uani 1 2 d S
O1 O 0.13108(6) 0.50693(7) 0.72005(4) 0.01033(13) Uani 1 1 d .
O2 O -0.03721(6) 0.50005(8) 0.63761(5) 0.01469(15) Uani 1 1 d .
O3 O 0.15662(6) 0.24476(7) 0.61127(4) 0.01059(13) Uani 1 1 d .
O4 O 0.01999(6) 0.29304(8) 0.50271(5) 0.01424(14) Uani 1 1 d .
O5 O 0.39842(6) 0.34834(7) 0.56271(4) 0.01080(13) Uani 1 1 d .
O6 O 0.38844(6) 0.12672(7) 0.59657(5) 0.01269(14) Uani 1 1 d .
O7 O 0.30752(6) 0.30016(7) 0.74665(4) 0.01050(13) Uani 1 1 d .
O8 O 0.18521(6) -0.05678(7) 0.63388(4) 0.01283(14) Uani 1 1 d .
O9 O 0.18298(6) 0.52620(7) 0.52509(4) 0.01064(13) Uani 1 1 d .
O10 O 0.35042(6) 0.60605(8) 0.46735(5) 0.01430(14) Uani 1 1 d .
O11 O 0.34936(6) 0.58208(7) 0.69627(4) 0.01060(13) Uani 1 1 d .
O12 O 0.51750(6) 0.60711(8) 0.62075(5) 0.01520(15) Uani 1 1 d .
C1 C 0.01949(8) 0.51633(11) 0.71015(6) 0.01257(18) Uani 1 1 d .
H1 H -0.0233 0.5373 0.7619 0.015 Uiso 1 1 calc R
C2 C 0.07854(8) 0.21305(11) 0.55022(6) 0.01312(18) Uani 1 1 d .
H2 H 0.0647 0.1210 0.5408 0.016 Uiso 1 1 calc R
C3 C 0.43054(8) 0.22466(10) 0.55533(6) 0.01250(18) Uani 1 1 d .
H3 H 0.4912 0.2064 0.5152 0.015 Uiso 1 1 calc R
C4 C 0.16979(8) -0.16934(10) 0.66953(6) 0.01187(17) Uani 1 1 d .
H4 H 0.1390 -0.2378 0.6322 0.014 Uiso 1 1 calc R
C5 C 0.24207(8) 0.60081(10) 0.47069(6) 0.01223(18) Uani 1 1 d .
H5 H 0.1993 0.6557 0.4302 0.015 Uiso 1 1 calc R
C6 C 0.45158(8) 0.63213(11) 0.68454(6) 0.01373(18) Uani 1 1 d .
H6 H 0.4791 0.6935 0.7284 0.016 Uiso 1 1 calc R

loop_
_atom_site_aniso_label
_atom_site_aniso_U_11
_atom_site_aniso_U_22
_atom_site_aniso_U_33
_atom_site_aniso_U_23
_atom_site_aniso_U_13
_atom_site_aniso_U_12
Mg1 0.00849(14) 0.00823(16) 0.00857(14) 0.00020(11) -0.00012(10) 0.00013(11)
Mg2 0.00852(19) 0.0109(2) 0.01000(19) 0.00073(16) -0.00158(15) -0.00004(16)
Mg3 0.00986(14) 0.00804(16) 0.00927(14) 0.00063(11) -0.00016(11) -0.00017(11)
Mg4 0.00898(19) 0.0107(2) 0.0111(2) 0.00097(16) 0.00160(15) -0.00076(16)
O1 0.0092(3) 0.0108(3) 0.0110(3) -0.0013(2) -0.0003(2) 0.0000(2)
O2 0.0115(3) 0.0206(4) 0.0120(3) 0.0003(3) -0.0015(2) -0.0004(3)
O3 0.0110(3) 0.0098(3) 0.0110(3) 0.0004(2) -0.0017(2) -0.0008(2)
O4 0.0141(3) 0.0126(4) 0.0158(3) 0.0009(3) -0.0051(2) 0.0006(3)
O5 0.0107(3) 0.0095(3) 0.0123(3) 0.0006(2) 0.0016(2) 0.0005(2)
O6 0.0144(3) 0.0103(3) 0.0135(3) 0.0011(2) 0.0024(2) 0.0004(3)
O7 0.0126(3) 0.0092(3) 0.0096(3) -0.0004(2) -0.0008(2) -0.0006(2)
O8 0.0171(3) 0.0101(3) 0.0113(3) 0.0011(2) -0.0020(2) -0.0016(3)
O9 0.0097(3) 0.0118(3) 0.0104(3) 0.0018(2) -0.0003(2) -0.0007(2)
O10 0.0101(3) 0.0153(4) 0.0176(3) 0.0032(3) 0.0015(2) -0.0004(3)
O11 0.0099(3) 0.0100(3) 0.0119(3) -0.0004(2) 0.0006(2) -0.0012(2)
O12 0.0134(3) 0.0185(4) 0.0138(3) -0.0016(3) 0.0030(2) -0.0038(3)
C1 0.0109(4) 0.0147(5) 0.0122(4) 0.0000(3) 0.0019(3) 0.0001(3)
C2 0.0136(4) 0.0098(5) 0.0158(4) -0.0009(3) -0.0029(3) -0.0011(3)
C3 0.0120(4) 0.0132(5) 0.0125(4) -0.0004(3) 0.0029(3) 0.0007(3)
C4 0.0138(4) 0.0111(5) 0.0106(4) -0.0018(3) -0.0018(3) -0.0010(3)
C5 0.0120(4) 0.0124(5) 0.0123(4) 0.0023(3) -0.0011(3) -0.0002(3)
C6 0.0139(4) 0.0143(5) 0.0130(4) -0.0017(3) 0.0003(3) -0.0038(4)

loop_
_atom_type_symbol
_atom_type_description
_atom_type_scat_dispersion_real
_atom_type_scat_dispersion_imag
_atom_type_scat_source
C C 0.0033 0.0016 'International Tables Vol C Tables 4.2.6.8 and 6.1.1.4'
H H 0.0000 0.0000 'International Tables Vol C Tables 4.2.6.8 and 6.1.1.4'
O O 0.0106 0.0060 'International Tables Vol C Tables 4.2.6.8 and 6.1.1.4'
Mg Mg 0.0486 0.0363 'International Tables Vol C Tables 4.2.6.8 and 6.1.1.4'

loop_
_geom_angle_atom_site_label_1
_geom_angle_atom_site_label_2
_geom_angle_atom_site_label_3
_geom_angle
_geom_angle_site_symmetry_1
_geom_angle_site_symmetry_3
O9 Mg1 O5 94.80(3) . .
O9 Mg1 O1 89.79(3) . .
O5 Mg1 O1 171.86(3) . .
O9 Mg1 O11 98.56(4) . .
O5 Mg1 O11 95.28(3) . .
O1 Mg1 O11 77.36(3) . .
O9 Mg1 O7 171.70(3) . .
O5 Mg1 O7 89.55(3) . .
O1 Mg1 O7 86.75(3) . .
O11 Mg1 O7 88.05(4) . .
O9 Mg1 O3 94.62(3) . .
O5 Mg1 O3 92.77(3) . .
O1 Mg1 O3 93.56(3) . .
O11 Mg1 O3 163.90(3) . .
O7 Mg1 O3 78.09(3) . .
O9 Mg1 Mg3 133.23(2) . .
O5 Mg1 Mg3 77.66(2) . .
O1 Mg1 Mg3 103.99(3) . .
O11 Mg1 Mg3 127.89(3) . .
O7 Mg1 Mg3 41.10(2) . .
O3 Mg1 Mg3 41.01(2) . .
O9 Mg1 Mg3 107.55(3) . 2_556
O5 Mg1 Mg3 132.36(3) . 2_556
O1 Mg1 Mg3 39.54(2) . 2_556
O11 Mg1 Mg3 41.11(2) . 2_556
O7 Mg1 Mg3 74.24(3) . 2_556
O3 Mg1 Mg3 125.42(3) . 2_556
Mg3 Mg1 Mg3 111.285(15) . 2_556
O9 Mg1 Mg4 76.30(3) . .
O5 Mg1 Mg4 33.19(2) . .
O1 Mg1 Mg4 143.12(3) . .
O11 Mg1 Mg4 71.37(2) . .
O7 Mg1 Mg4 110.78(3) . .
O3 Mg1 Mg4 121.13(2) . .
Mg3 Mg1 Mg4 110.441(11) . .
Mg3 Mg1 Mg4 112.48(2) 2_556 .
O9 Mg1 Mg2 31.99(2) . .
O5 Mg1 Mg2 115.32(3) . .
O1 Mg1 Mg2 71.77(3) . .
O11 Mg1 Mg2 118.20(3) . .
O7 Mg1 Mg2 139.84(3) . .
O3 Mg1 Mg2 70.12(2) . .
Mg3 Mg1 Mg2 111.063(11) . .
Mg3 Mg1 Mg2 104.87(2) 2_556 .
Mg4 Mg1 Mg2 106.470(17) . .
O4 Mg2 O4 180.0 3_566 .
O4 Mg2 O2 89.65(3) 3_566 .
O4 Mg2 O2 90.35(3) . .
O4 Mg2 O2 89.65(3) . 3_566
O2 Mg2 O2 179.999(1) . 3_566
O4 Mg2 O9 89.40(3) 3_566 .
O4 Mg2 O9 90.60(3) . .
O2 Mg2 O9 92.83(4) . .
O2 Mg2 O9 87.17(4) 3_566 .
O4 Mg2 O9 89.40(3) . 3_566
O2 Mg2 O9 87.16(4) . 3_566
O9 Mg2 O9 180.0 . 3_566
O4 Mg2 Mg1 108.33(2) 3_566 .
O4 Mg2 Mg1 71.67(2) . .
O2 Mg2 Mg1 68.95(3) . .
O2 Mg2 Mg1 111.06(3) 3_566 .
O9 Mg2 Mg1 31.18(2) . .
O9 Mg2 Mg1 148.82(2) 3_566 .
O4 Mg2 Mg1 108.33(2) . 3_566
O2 Mg2 Mg1 111.06(3) . 3_566
O9 Mg2 Mg1 148.82(2) . 3_566
Mg1 Mg2 Mg1 180.0 . 3_566
O6 Mg3 O8 94.83(3) . .
O6 Mg3 O1 92.33(3) . 2_546
O8 Mg3 O1 95.00(4) . 2_546
O6 Mg3 O3 89.07(3) . .
O8 Mg3 O3 93.51(4) . .
O1 Mg3 O3 171.23(3) 2_546 .
O6 Mg3 O7 91.31(3) . .
O8 Mg3 O7 169.84(3) . .
O1 Mg3 O7 92.84(3) 2_546 .
O3 Mg3 O7 78.47(3) . .
O6 Mg3 O11 169.68(3) . 2_546
O8 Mg3 O11 87.50(3) . 2_546
O3 Mg3 O11 100.85(3) . 2_546
O7 Mg3 O11 87.90(3) . 2_546
O6 Mg3 Mg1 76.30(2) . .
O8 Mg3 Mg1 132.96(3) . .
O1 Mg3 Mg1 130.93(2) 2_546 .
O3 Mg3 Mg1 41.26(2) . .
O7 Mg3 Mg1 41.26(2) . .
O11 Mg3 Mg1 109.33(2) 2_546 .
O6 Mg3 Mg1 130.01(3) . 2_546
O8 Mg3 Mg1 79.25(3) . 2_546
O3 Mg3 Mg1 140.47(3) . 2_546
O7 Mg3 Mg1 102.90(3) . 2_546
Mg1 Mg3 Mg1 140.855(13) . 2_546
O10 Mg4 O10 179.999(1) 3_666 .
O10 Mg4 O12 89.79(4) 3_666 .
O10 Mg4 O12 90.21(4) . .
O10 Mg4 O12 89.79(4) . 3_666
O12 Mg4 O12 180.0 . 3_666
O10 Mg4 O5 89.61(3) 3_666 .
O10 Mg4 O5 90.39(3) . .
O12 Mg4 O5 91.93(3) . .
O12 Mg4 O5 88.06(3) 3_666 .
O10 Mg4 O5 89.61(3) . 3_666
O12 Mg4 O5 88.07(3) . 3_666
O5 Mg4 O5 180.0 . 3_666
O10 Mg4 Mg1 114.53(2) 3_666 .
O10 Mg4 Mg1 65.47(2) . .
O12 Mg4 Mg1 72.24(3) . .
O12 Mg4 Mg1 107.76(3) 3_666 .
O5 Mg4 Mg1 32.556(19) . .
O5 Mg4 Mg1 147.444(19) 3_666 .
O10 Mg4 Mg1 114.53(2) . 3_666
O12 Mg4 Mg1 107.76(3) . 3_666
O5 Mg4 Mg1 147.44(2) . 3_666
Mg1 Mg4 Mg1 180.000(10) . 3_666
C1 O1 Mg3 127.94(6) . 2_556
C1 O1 Mg1 130.34(6) . .
Mg3 O1 Mg1 100.34(3) 2_556 .
C1 O2 Mg2 136.23(6) . .
C2 O3 Mg3 127.18(7) . .
C2 O3 Mg1 132.56(6) . .
Mg3 O3 Mg1 97.73(4) . .
C2 O4 Mg2 134.64(7) . .
C3 O5 Mg1 126.98(6) . .
C3 O5 Mg4 118.73(6) . .
Mg1 O5 Mg4 114.26(4) . .
C3 O6 Mg3 132.45(7) . .
C4 O7 Mg3 128.93(6) 2_556 .
C4 O7 Mg1 131.17(7) 2_556 .
Mg3 O7 Mg1 97.64(3) . .
C4 O8 Mg3 128.46(6) . .
C5 O9 Mg1 124.12(6) . .
C5 O9 Mg2 119.00(6) . .
Mg1 O9 Mg2 116.84(4) . .
C5 O10 Mg4 142.56(7) . .
C6 O11 Mg1 133.30(6) . .
C6 O11 Mg3 127.04(7) . 2_556
Mg1 O11 Mg3 98.28(3) . 2_556
C6 O12 Mg4 134.55(7) . .
O2 C1 O1 125.74(9) . .
O2 C1 H1 117.1 . .
O1 C1 H1 117.1 . .
O4 C2 O3 126.25(10) . .
O4 C2 H2 116.9 . .
O3 C2 H2 116.9 . .
O6 C3 O5 126.09(8) . .
O6 C3 H3 117.0 . .
O5 C3 H3 117.0 . .
O8 C4 O7 125.75(9) . 2_546
O8 C4 H4 117.1 . .
O7 C4 H4 117.1 2_546 .
O10 C5 O9 125.63(9) . .
O10 C5 H5 117.2 . .
O9 C5 H5 117.2 . .
O12 C6 O11 126.26(10) . .
O12 C6 H6 116.9 . .
O11 C6 H6 116.9 . .

loop_
_geom_bond_atom_site_label_1
_geom_bond_atom_site_label_2
_geom_bond_distance
_geom_bond_site_symmetry_2
Mg1 O9 2.0649(8) .
Mg1 O5 2.0709(8) .
Mg1 O1 2.0842(9) .
Mg1 O11 2.0923(8) .
Mg1 O7 2.1000(8) .
Mg1 O3 2.1002(8) .
Mg1 Mg3 3.1558(8) .
Mg1 Mg3 3.1812(6) 2_556
Mg1 Mg4 3.5085(10) .
Mg1 Mg2 3.5590(10) .
Mg2 O4 2.0508(9) 3_566
Mg2 O4 2.0508(9) .
Mg2 O2 2.0641(8) .
Mg2 O2 2.0642(8) 3_566
Mg2 O9 2.1128(8) .
Mg2 O9 2.1128(8) 3_566
Mg2 Mg1 3.5590(10) 3_566
Mg3 O6 2.0199(9) .
Mg3 O8 2.0342(9) .
Mg3 O1 2.0584(9) 2_546
Mg3 O3 2.0900(9) .
Mg3 O7 2.0930(8) .
Mg3 O11 2.1139(9) 2_546
Mg3 Mg1 3.1812(6) 2_546
Mg4 O10 2.0384(8) 3_666
Mg4 O10 2.0384(8) .
Mg4 O12 2.0628(8) .
Mg4 O12 2.0628(8) 3_666
Mg4 O5 2.1064(8) .
Mg4 O5 2.1064(8) 3_666
Mg4 Mg1 3.5085(10) 3_666
O1 C1 1.2723(12) .
O1 Mg3 2.0584(9) 2_556
O2 C1 1.2392(12) .
O3 C2 1.2823(12) .
O4 C2 1.2346(13) .
O5 C3 1.2762(12) .
O6 C3 1.2379(12) .
O7 C4 1.2829(11) 2_556
O8 C4 1.2387(12) .
O9 C5 1.2812(11) .
O10 C5 1.2299(12) .
O11 C6 1.2729(11) .
O11 Mg3 2.1139(9) 2_556
O12 C6 1.2313(12) .
C1 H1 0.9300 .
C2 H2 0.9300 .
C3 H3 0.9300 .
C4 O7 1.2829(11) 2_546
C4 H4 0.9300 .
C5 H5 0.9300 .
C6 H6 0.9300 .
